data_4501417
loop_
_publ_author_name
'Thu\'ery, Pierre'

_publ_section_title
;
 Coordination Polymers and Frameworks in Uranyl Ion Complexes with
 Sulfonates and Cucurbit[6]uril
;
_journal_issue 12
_journal_name_full 'Crystal Growth &amp; Design'
_journal_page_first 5702
_journal_paper_doi 10.1021/cg201253z
_journal_volume 11
_journal_year 2011
_chemical_absolute_configuration ad
_chemical_formula_sum 'C50 H84 K2 N24 O44 S2 U'
_chemical_formula_weight 2105.76
_space_group_IT_number 19
_symmetry_cell_setting orthorhombic
_symmetry_space_group_name_Hall 'P 2ac 2ab'
_symmetry_space_group_name_H-M 'P 21 21 21'
_atom_sites_solution_hydrogens geom
_atom_sites_solution_primary direct
_atom_sites_solution_secondary difmap
_audit_creation_method SHELXL-97
_cell_angle_alpha 90.00
_cell_angle_beta 90.00
_cell_angle_gamma 90.00
_cell_formula_units_Z 4
_cell_length_a 12.3243(5)
_cell_length_b 15.8934(6)
_cell_length_c 39.6333(10)
_cell_measurement_reflns_used 141671
_cell_measurement_temperature 150(2)
_cell_measurement_theta_max 28.70
_cell_measurement_theta_min 3.09
_cell_volume 7763.2(5)
_computing_cell_refinement 'HKL2000 (Otwinowski & Minor, 1997)'
_computing_data_collection 'COLLECT (Nonius, 1998)'
_computing_data_reduction 'HKL2000 (Otwinowski & Minor, 1997)'
_computing_molecular_graphics 'SHELXTL (Sheldrick, 2008)'
_computing_publication_material 'SHELXTL (Sheldrick, 2008); PLATON (Spek, 2003)'
_computing_structure_refinement 'SHELXL-97 (Sheldrick, 2008)'
_computing_structure_solution 'SHELXS-97 (Sheldrick, 2008)'
_diffrn_ambient_temperature 150(2)
_diffrn_measured_fraction_theta_full 0.994
_diffrn_measured_fraction_theta_max 0.994
_diffrn_measurement_device_type 'Nonius Kappa-CCD area-detector diffractometer'
_diffrn_measurement_method 'two \f and five \w scans with 2\% steps (528 frames)'
_diffrn_radiation_monochromator graphite
_diffrn_radiation_source 'fine-focus sealed tube'
_diffrn_radiation_type MoK\a
_diffrn_radiation_wavelength 0.71073
_diffrn_reflns_av_R_equivalents 0.0308
_diffrn_reflns_av_sigmaI/netI 0.0389
_diffrn_reflns_limit_h_max 16
_diffrn_reflns_limit_h_min -16
_diffrn_reflns_limit_k_max 21
_diffrn_reflns_limit_k_min -21
_diffrn_reflns_limit_l_max 53
_diffrn_reflns_limit_l_min -53
_diffrn_reflns_number 141671
_diffrn_reflns_theta_full 28.70
_diffrn_reflns_theta_max 28.70
_diffrn_reflns_theta_min 3.09
_diffrn_standards_decay_% 0
_diffrn_standards_interval_time 0
_diffrn_standards_number 0
_exptl_absorpt_coefficient_mu 2.370
_exptl_absorpt_correction_T_max 0.701
_exptl_absorpt_correction_T_min 0.491
_exptl_absorpt_correction_type multi-scan
_exptl_absorpt_process_details 'SCALEPACK (Otwinowski & Minor, 1997)'
_exptl_crystal_colour 'translucent light yellow'
_exptl_crystal_density_diffrn 1.802
_exptl_crystal_density_method 'not measured'
_exptl_crystal_description irregular
_exptl_crystal_F_000 4264
_exptl_crystal_size_max 0.18
_exptl_crystal_size_mid 0.18
_exptl_crystal_size_min 0.15
_refine_diff_density_max 1.419
_refine_diff_density_min -1.139
_refine_diff_density_rms 0.109
_refine_ls_abs_structure_details 'Flack H D (1983), Acta Cryst. A39, 876-881'
_refine_ls_abs_structure_Flack -0.013(3)
_refine_ls_extinction_method none
_refine_ls_goodness_of_fit_ref 0.999
_refine_ls_hydrogen_treatment constr
_refine_ls_matrix_type full
_refine_ls_number_parameters 1127
_refine_ls_number_reflns 19992
_refine_ls_number_restraints 48
_refine_ls_restrained_S_all 1.017
_refine_ls_R_factor_all 0.0503
_refine_ls_R_factor_gt 0.0417
_refine_ls_shift/su_max 0.002
_refine_ls_shift/su_mean 0.000
_refine_ls_structure_factor_coef Fsqd
_refine_ls_weighting_details 'calc w=1/[\s^2^(Fo^2^)+(0.0788P)^2^] where P=(Fo^2^+2Fc^2^)/3'
_refine_ls_weighting_scheme calc
_refine_ls_wR_factor_gt 0.1069
_refine_ls_wR_factor_ref 0.1101
_reflns_number_gt 17561
_reflns_number_total 19992
_reflns_threshold_expression >2sigma(I)
_cod_data_source_file cg201253z_si_002.cif
_cod_data_source_block 5
_cod_database_code 4501417

loop_
_symmetry_equiv_pos_as_xyz
'x, y, z'
'-x+1/2, -y, z+1/2'
'-x, y+1/2, -z+1/2'
'x+1/2, -y+1/2, -z'

loop_
_atom_site_label
_atom_site_type_symbol
_atom_site_fract_x
_atom_site_fract_y
_atom_site_fract_z
_atom_site_U_iso_or_equiv
_atom_site_adp_type
_atom_site_occupancy
_atom_site_symmetry_multiplicity
_atom_site_calc_flag
_atom_site_refinement_flags
U U 0.952941(13) 0.947304(11) 0.536974(4) 0.03153(5) Uani 1 1 d .
K1 K 1.24706(10) 1.01776(7) 0.80274(3) 0.0413(2) Uani 1 1 d .
K2 K 0.81301(16) 0.88732(15) 0.94145(6) 0.0968(7) Uani 1 1 d .
S1 S 1.40655(11) 0.98286(9) 0.71153(3) 0.0407(3) Uani 1 1 d .
S2 S 1.61286(10) 0.74646(9) 0.55666(3) 0.0430(3) Uani 1 1 d .
O1 O 0.9497(3) 1.0577(2) 0.54183(8) 0.0406(7) Uani 1 1 d .
O2 O 0.9497(3) 0.8375(2) 0.53187(8) 0.0449(8) Uani 1 1 d .
O3 O 1.0326(3) 0.9354(2) 0.59034(8) 0.0451(8) Uani 1 1 d .
O4 O 0.9194(3) 0.9537(3) 0.63373(9) 0.0541(10) Uani 1 1 d .
O5 O 1.3673(3) 0.9940(3) 0.74547(9) 0.0493(9) Uani 1 1 d .
O6 O 1.4711(3) 0.9073(3) 0.70740(10) 0.0535(9) Uani 1 1 d .
O7 O 1.4626(3) 1.0561(3) 0.69804(10) 0.0584(10) Uani 1 1 d .
O8 O 1.1399(3) 0.9423(3) 0.52782(8) 0.0455(9) Uani 1 1 d .
O9 O 1.2378(3) 1.0540(3) 0.54380(11) 0.0572(10) Uani 1 1 d .
O10 O 1.6686(4) 0.7505(4) 0.52418(13) 0.0808(17) Uani 1 1 d .
O11 O 1.6773(3) 0.7814(3) 0.58345(11) 0.0637(12) Uani 1 1 d .
O12 O 1.5730(3) 0.6629(3) 0.56357(10) 0.0519(9) Uani 1 1 d .
O13 O 0.9775(3) 0.9556(3) 0.47687(8) 0.0454(8) Uani 1 1 d .
H13A H 0.9600 0.9088 0.4682 0.054 Uiso 1 1 d R
H13B H 0.9583 0.9948 0.4628 0.054 Uiso 1 1 d R
O14 O 0.7754(3) 0.9609(3) 0.51048(9) 0.0471(9) Uani 1 1 d .
H14A H 0.7617 0.9602 0.4890 0.057 Uiso 1 1 d R
H14B H 0.7285 0.9819 0.5215 0.057 Uiso 1 1 d R
O15 O 0.8053(3) 0.9288(2) 0.57826(9) 0.0441(8) Uani 1 1 d .
H15A H 0.8303 0.9414 0.5972 0.053 Uiso 1 1 d R
H15B H 0.7607 0.8764 0.5810 0.053 Uiso 1 1 d R
O16 O 1.1937(3) 0.8501(2) 0.78440(9) 0.0393(7) Uani 1 1 d .
O17 O 0.8722(4) 0.6710(3) 0.87435(10) 0.0551(10) Uani 1 1 d .
O18 O 1.3516(3) 0.9167(2) 0.84267(8) 0.0374(7) Uani 1 1 d .
O19 O 1.0070(3) 0.7859(2) 0.93762(9) 0.0447(8) Uani 1 1 d .
O20 O 1.2264(3) 1.0999(2) 0.86389(8) 0.0413(8) Uani 1 1 d .
O21 O 0.9514(3) 0.9739(2) 0.97956(9) 0.0452(8) Uani 1 1 d .
O22 O 0.9982(3) 1.2260(2) 0.82838(8) 0.0363(7) Uani 1 1 d .
O23 O 0.7444(3) 1.0586(2) 0.94107(8) 0.0373(7) Uani 1 1 d .
O24 O 0.8443(3) 1.15272(19) 0.76656(8) 0.0334(7) Uani 1 1 d .
O25 O 0.6026(3) 0.9518(2) 0.87257(8) 0.0393(7) Uani 1 1 d .
O26 O 0.9466(3) 0.96812(18) 0.74620(8) 0.0328(6) Uani 1 1 d .
O27 O 0.6499(4) 0.7595(2) 0.83842(10) 0.0514(10) Uani 1 1 d .
O28 O 1.0600(4) 1.0844(3) 0.78605(16) 0.0912(17) Uani 1 1 d U
H28A H 1.0099 1.1254 0.7967 0.109 Uiso 1 1 d R
H28B H 1.0225 1.0708 0.7655 0.109 Uiso 1 1 d R
O29 O 1.3417(4) 1.1714(3) 0.79927(13) 0.0751(14) Uani 1 1 d .
H29A H 1.3680 1.1850 0.7798 0.090 Uiso 1 1 d R
H29B H 1.3089 1.2178 0.8072 0.090 Uiso 1 1 d R
O30 O 0.5805(5) 0.9163(4) 0.94055(13) 0.0838(15) Uani 1 1 d .
O31 O 0.7335(4) 0.7984(4) 1.00727(15) 0.0823(15) Uani 1 1 d .
O32 O 0.7316(8) 0.7265(7) 0.9115(3) 0.168(4) Uani 1 1 d U
O33 O 0.9459(9) 0.9881(8) 0.8935(3) 0.086(3) Uani 0.50 1 d P
O34 O 0.8056(12) 0.8579(8) 0.8764(4) 0.110(5) Uani 0.50 1 d P
O35 O 1.3676(3) 0.7827(2) 0.74594(10) 0.0503(9) Uani 1 1 d .
H35A H 1.4002 0.8256 0.7322 0.060 Uiso 1 1 d R
H35B H 1.2955 0.8025 0.7521 0.060 Uiso 1 1 d R
O36 O 1.4522(4) 1.1948(3) 0.74072(12) 0.0649(11) Uani 1 1 d .
H36A H 1.4551 1.1402 0.7311 0.078 Uiso 1 1 d R
H36B H 1.5212 1.2129 0.7446 0.078 Uiso 1 1 d R
O37 O 0.8719(4) 0.6923(3) 0.97423(17) 0.0913(19) Uani 1 1 d .
H37A H 0.8681 0.6472 0.9624 0.110 Uiso 1 1 d R
H37B H 0.9189 0.6807 0.9938 0.110 Uiso 1 1 d R
O38 O 1.5601(6) 0.7621(5) 0.64598(16) 0.119(2) Uani 1 1 d U
H38A H 1.6155 0.8047 0.6444 0.142 Uiso 1 1 d R
H38B H 1.5872 0.7234 0.6359 0.142 Uiso 1 1 d R
O39 O 1.4429(8) 1.1424(5) 0.5506(3) 0.138(3) Uani 1 1 d .
O40 O 1.6429(7) 0.9115(6) 0.6590(2) 0.134(3) Uani 1 1 d U
O41 O 0.6564(4) 1.0761(3) 0.54342(14) 0.0700(13) Uani 1 1 d .
O42 O 0.6497(6) 1.0555(4) 0.61557(17) 0.117(2) Uani 1 1 d U
O43 O 1.1947(6) 1.3198(6) 0.81465(16) 0.122(2) Uani 1 1 d U
O44 O 1.4688(6) 1.2875(4) 0.51985(16) 0.107(2) Uani 1 1 d .
O45 O 0.5189(8) 0.6582(7) 0.8782(2) 0.080(3) Uani 0.50 1 d PU
O46 O 0.5344(13) 0.7890(11) 0.9021(4) 0.129(5) Uani 0.50 1 d PU
N1 N 1.0459(3) 0.7603(2) 0.78611(8) 0.0308(7) Uani 1 1 d .
N2 N 1.1902(3) 0.7303(2) 0.81803(9) 0.0346(8) Uani 1 1 d .
N3 N 1.0523(4) 0.6782(2) 0.85771(9) 0.0411(9) Uani 1 1 d .
N4 N 0.9245(4) 0.6696(3) 0.81820(10) 0.0388(9) Uani 1 1 d .
N5 N 1.2856(4) 0.7933(3) 0.86538(9) 0.0364(9) Uani 1 1 d .
N6 N 1.3173(3) 0.9014(3) 0.89944(10) 0.0377(9) Uani 1 1 d .
N7 N 1.1743(3) 0.8510(3) 0.93693(10) 0.0364(8) Uani 1 1 d .
N8 N 1.1501(4) 0.7377(3) 0.90491(10) 0.0382(9) Uani 1 1 d .
N9 N 1.2430(3) 1.0369(2) 0.91619(9) 0.0321(8) Uani 1 1 d .
N10 N 1.1264(3) 1.1432(2) 0.91012(9) 0.0319(8) Uani 1 1 d .
N11 N 1.0240(3) 1.0974(2) 0.95922(10) 0.0336(8) Uani 1 1 d .
N12 N 1.1299(3) 0.9850(2) 0.96216(11) 0.0355(8) Uani 1 1 d .
N13 N 0.9744(3) 1.2195(3) 0.88647(9) 0.0328(8) Uani 1 1 d .
N14 N 0.8304(3) 1.2368(2) 0.85421(9) 0.0312(8) Uani 1 1 d .
N15 N 0.7357(3) 1.1517(3) 0.89652(9) 0.0341(8) Uani 1 1 d .
N16 N 0.8678(3) 1.1665(2) 0.93399(9) 0.0323(8) Uani 1 1 d .
N17 N 0.7263(3) 1.1650(2) 0.81153(9) 0.0295(7) Uani 1 1 d .
N18 N 0.6965(3) 1.0649(2) 0.77339(9) 0.0296(7) Uani 1 1 d .
N19 N 0.5974(3) 0.9857(2) 0.81620(9) 0.0326(8) Uani 1 1 d .
N20 N 0.6221(3) 1.0881(2) 0.85310(9) 0.0316(8) Uani 1 1 d .
N21 N 0.7670(3) 0.9315(2) 0.75424(9) 0.0293(7) Uani 1 1 d .
N22 N 0.8934(3) 0.8329(2) 0.76055(9) 0.0297(7) Uani 1 1 d .
N23 N 0.7727(3) 0.7464(2) 0.79480(10) 0.0356(9) Uani 1 1 d .
N24 N 0.6555(4) 0.8517(2) 0.79380(10) 0.0373(9) Uani 1 1 d .
C1 C 1.0140(4) 0.9472(3) 0.62162(11) 0.0362(9) Uani 1 1 d .
C2 C 1.1107(4) 0.9538(3) 0.64423(10) 0.0315(9) Uani 1 1 d .
C3 C 1.2144(4) 0.9653(3) 0.63002(11) 0.0374(11) Uani 1 1 d .
H3 H 1.2230 0.9663 0.6067 0.045 Uiso 1 1 calc R
C4 C 1.3035(4) 0.9752(3) 0.65097(12) 0.0392(11) Uani 1 1 d .
H4 H 1.3716 0.9861 0.6419 0.047 Uiso 1 1 calc R
C5 C 1.2904(4) 0.9686(3) 0.68541(11) 0.0323(9) Uani 1 1 d .
C6 C 1.1888(4) 0.9553(3) 0.69996(10) 0.0320(9) Uani 1 1 d .
H6 H 1.1814 0.9513 0.7233 0.038 Uiso 1 1 calc R
C7 C 1.0993(4) 0.9481(3) 0.67906(11) 0.0322(8) Uani 1 1 d .
H7 H 1.0309 0.9395 0.6884 0.039 Uiso 1 1 calc R
C8 C 1.2259(4) 0.9764(3) 0.53790(12) 0.0415(11) Uani 1 1 d .
C9 C 1.3198(4) 0.9187(3) 0.54382(11) 0.0338(10) Uani 1 1 d .
C10 C 1.3153(3) 0.8361(3) 0.53324(12) 0.0355(9) Uani 1 1 d .
H10 H 1.2529 0.8157 0.5229 0.043 Uiso 1 1 calc R
C11 C 1.4038(4) 0.7833(3) 0.53804(13) 0.0337(9) Uani 1 1 d .
H11 H 1.4003 0.7275 0.5310 0.040 Uiso 1 1 calc R
C12 C 1.4964(4) 0.8131(3) 0.55306(11) 0.0336(9) Uani 1 1 d .
C13 C 1.5019(4) 0.8960(4) 0.56445(15) 0.0522(14) Uani 1 1 d .
H13 H 1.5643 0.9158 0.5750 0.063 Uiso 1 1 calc R
C14 C 1.4141(4) 0.9481(4) 0.55985(15) 0.0510(13) Uani 1 1 d .
H14 H 1.4172 1.0034 0.5674 0.061 Uiso 1 1 calc R
C15 C 1.1475(4) 0.7874(3) 0.79528(10) 0.0326(9) Uani 1 1 d .
C16 C 1.0236(4) 0.6764(3) 0.79922(11) 0.0344(10) Uani 1 1 d .
H16 H 1.0285 0.6334 0.7816 0.041 Uiso 1 1 calc R
C17 C 1.1128(4) 0.6654(3) 0.82629(11) 0.0366(10) Uani 1 1 d .
H17 H 1.1455 0.6093 0.8253 0.044 Uiso 1 1 calc R
C18 C 0.9427(5) 0.6731(3) 0.85248(11) 0.0409(11) Uani 1 1 d .
C19 C 1.2917(4) 0.7436(3) 0.83502(12) 0.0370(10) Uani 1 1 d .
H19A H 1.3412 0.7711 0.8195 0.044 Uiso 1 1 calc R
H19B H 1.3225 0.6893 0.8407 0.044 Uiso 1 1 calc R
C20 C 1.0974(5) 0.6647(3) 0.89102(13) 0.0466(13) Uani 1 1 d .
H20A H 1.0395 0.6476 0.9061 0.056 Uiso 1 1 calc R
H20B H 1.1494 0.6190 0.8899 0.056 Uiso 1 1 calc R
C21 C 1.3206(4) 0.8749(3) 0.86675(12) 0.0342(10) Uani 1 1 d .
C22 C 1.2615(4) 0.7595(3) 0.89908(11) 0.0398(11) Uani 1 1 d .
H22 H 1.3099 0.7127 0.9048 0.048 Uiso 1 1 calc R
C23 C 1.2813(4) 0.8357(3) 0.92226(11) 0.0372(10) Uani 1 1 d .
H23 H 1.3357 0.8235 0.9396 0.045 Uiso 1 1 calc R
C24 C 1.1001(5) 0.7909(3) 0.92717(13) 0.0413(11) Uani 1 1 d .
C25 C 1.3382(4) 0.9879(3) 0.90912(13) 0.0384(10) Uani 1 1 d .
H25A H 1.3841 0.9880 0.9290 0.046 Uiso 1 1 calc R
H25B H 1.3782 1.0152 0.8911 0.046 Uiso 1 1 calc R
C26 C 1.1592(5) 0.8982(3) 0.96786(12) 0.0440(12) Uani 1 1 d .
H26A H 1.1028 0.8715 0.9811 0.053 Uiso 1 1 calc R
H26B H 1.2259 0.8963 0.9808 0.053 Uiso 1 1 calc R
C27 C 1.2024(4) 1.0929(3) 0.89365(11) 0.0335(9) Uani 1 1 d .
C28 C 1.2019(4) 1.0512(3) 0.94968(11) 0.0332(8) Uani 1 1 d .
H28 H 1.2609 1.0623 0.9656 0.040 Uiso 1 1 calc R
C29 C 1.1272(4) 1.1275(3) 0.94623(11) 0.0310(9) Uani 1 1 d .
H29 H 1.1543 1.1761 0.9590 0.037 Uiso 1 1 calc R
C30 C 1.0266(4) 1.0151(3) 0.96822(11) 0.0366(10) Uani 1 1 d .
C31 C 1.0889(4) 1.2209(3) 0.89564(11) 0.0307(9) Uani 1 1 d .
H31A H 1.1315 1.2332 0.8757 0.037 Uiso 1 1 calc R
H31B H 1.1010 1.2660 0.9117 0.037 Uiso 1 1 calc R
C32 C 0.9296(3) 1.1517(3) 0.96392(11) 0.0331(9) Uani 1 1 d .
H32A H 0.8826 1.1265 0.9807 0.040 Uiso 1 1 calc R
H32B H 0.9540 1.2054 0.9727 0.040 Uiso 1 1 calc R
C33 C 0.9394(4) 1.2269(3) 0.85408(10) 0.0299(9) Uani 1 1 d .
C34 C 0.8865(4) 1.2341(3) 0.91078(11) 0.0309(9) Uani 1 1 d .
H34 H 0.8951 1.2880 0.9225 0.037 Uiso 1 1 calc R
C35 C 0.7837(4) 1.2336(3) 0.88750(11) 0.0300(9) Uani 1 1 d .
H35 H 0.7347 1.2809 0.8920 0.036 Uiso 1 1 calc R
C36 C 0.7788(4) 1.1194(3) 0.92527(11) 0.0309(9) Uani 1 1 d .
C37 C 0.7671(4) 1.2440(3) 0.82334(11) 0.0307(9) Uani 1 1 d .
H37C H 0.7064 1.2817 0.8273 0.037 Uiso 1 1 calc R
H37D H 0.8120 1.2689 0.8059 0.037 Uiso 1 1 calc R
C38 C 0.6260(4) 1.1298(3) 0.88551(11) 0.0325(9) Uani 1 1 d .
H38C H 0.5932 1.0934 0.9023 0.039 Uiso 1 1 calc R
H38D H 0.5829 1.1808 0.8843 0.039 Uiso 1 1 calc R
C39 C 0.7651(3) 1.1293(3) 0.78185(10) 0.0262(8) Uani 1 1 d .
C40 C 0.6215(3) 1.1317(3) 0.82094(10) 0.0269(8) Uani 1 1 d .
H40 H 0.5645 1.1746 0.8199 0.032 Uiso 1 1 calc R
C41 C 0.6024(3) 1.0601(3) 0.79528(10) 0.0273(8) Uani 1 1 d .
H41 H 0.5349 1.0684 0.7827 0.033 Uiso 1 1 calc R
C42 C 0.6068(3) 1.0030(3) 0.84993(11) 0.0303(9) Uani 1 1 d .
C43 C 0.7191(4) 1.0110(3) 0.74474(11) 0.0310(9) Uani 1 1 d .
H43A H 0.6519 1.0005 0.7327 0.037 Uiso 1 1 calc R
H43B H 0.7679 1.0401 0.7295 0.037 Uiso 1 1 calc R
C44 C 0.5644(4) 0.9024(3) 0.80406(12) 0.0344(10) Uani 1 1 d .
H44A H 0.5253 0.8735 0.8218 0.041 Uiso 1 1 calc R
H44B H 0.5155 0.9092 0.7851 0.041 Uiso 1 1 calc R
C45 C 0.8771(3) 0.9166(3) 0.75318(10) 0.0257(8) Uani 1 1 d .
C46 C 0.7048(4) 0.8561(3) 0.76082(11) 0.0303(9) Uani 1 1 d .
H46 H 0.6519 0.8451 0.7429 0.036 Uiso 1 1 calc R
C47 C 0.7918(4) 0.7872(3) 0.76247(11) 0.0310(9) Uani 1 1 d .
H47 H 0.7844 0.7474 0.7437 0.037 Uiso 1 1 calc R
C48 C 0.6905(4) 0.7828(3) 0.81205(13) 0.0396(11) Uani 1 1 d .
C49 C 0.9963(4) 0.7918(3) 0.75533(10) 0.0310(9) Uani 1 1 d .
H49A H 1.0457 0.8313 0.7447 0.037 Uiso 1 1 calc R
H49B H 0.9860 0.7452 0.7399 0.037 Uiso 1 1 calc R
C50 C 0.8161(4) 0.6655(3) 0.80396(13) 0.0390(11) Uani 1 1 d .
H50A H 0.8177 0.6299 0.7841 0.047 Uiso 1 1 calc R
H50B H 0.7680 0.6394 0.8202 0.047 Uiso 1 1 calc R

loop_
_atom_site_aniso_label
_atom_site_aniso_U_11
_atom_site_aniso_U_22
_atom_site_aniso_U_33
_atom_site_aniso_U_23
_atom_site_aniso_U_13
_atom_site_aniso_U_12
U 0.03319(8) 0.03674(8) 0.02468(7) -0.00167(7) -0.00357(7) 0.00700(7)
K1 0.0452(6) 0.0456(6) 0.0332(5) 0.0002(4) -0.0038(4) 0.0109(5)
K2 0.0632(10) 0.1153(16) 0.1118(15) -0.0427(13) -0.0109(10) 0.0164(10)
S1 0.0386(6) 0.0500(7) 0.0335(6) 0.0033(5) -0.0044(5) -0.0064(5)
S2 0.0280(6) 0.0563(8) 0.0445(7) 0.0165(6) -0.0003(5) 0.0029(5)
O1 0.0394(16) 0.0414(16) 0.0410(17) -0.0054(14) -0.0059(16) 0.0071(17)
O2 0.0477(18) 0.0465(18) 0.0405(18) -0.0007(14) -0.0002(18) 0.0061(17)
O3 0.048(2) 0.065(2) 0.0222(14) -0.0012(14) -0.0034(14) 0.0079(19)
O4 0.0384(18) 0.090(3) 0.0343(18) -0.011(2) 0.0011(14) 0.005(2)
O5 0.050(2) 0.066(2) 0.0324(17) 0.0012(17) -0.0009(16) -0.0082(19)
O6 0.039(2) 0.068(2) 0.053(2) 0.0135(19) -0.0009(17) 0.0054(18)
O7 0.065(3) 0.062(2) 0.048(2) -0.0018(18) -0.0026(19) -0.027(3)
O8 0.0276(15) 0.073(2) 0.0361(17) -0.0034(18) -0.0027(13) 0.0137(18)
O9 0.054(2) 0.051(2) 0.066(3) 0.014(2) 0.0156(19) 0.013(2)
O10 0.060(3) 0.114(4) 0.069(3) 0.045(3) 0.025(2) 0.036(3)
O11 0.043(2) 0.086(3) 0.061(3) 0.026(2) -0.019(2) -0.006(2)
O12 0.046(2) 0.052(2) 0.057(2) 0.0026(18) -0.0013(17) 0.0047(17)
O13 0.052(2) 0.057(2) 0.0272(15) 0.0052(15) 0.0012(14) 0.0073(18)
O14 0.0356(17) 0.076(3) 0.0297(16) -0.0111(17) -0.0090(13) 0.0104(18)
O15 0.0373(17) 0.061(2) 0.0342(17) -0.0002(15) 0.0015(14) 0.0027(16)
O16 0.0390(18) 0.0411(18) 0.0379(17) 0.0032(15) -0.0019(14) -0.0038(15)
O17 0.071(3) 0.050(2) 0.044(2) 0.0009(17) 0.018(2) -0.017(2)
O18 0.0318(16) 0.0455(18) 0.0349(16) 0.0024(14) 0.0026(14) 0.0032(14)
O19 0.047(2) 0.0427(19) 0.044(2) 0.0019(16) 0.0037(17) -0.0032(16)
O20 0.047(2) 0.048(2) 0.0290(16) -0.0035(14) 0.0073(15) 0.0005(16)
O21 0.0451(19) 0.0476(18) 0.0430(18) 0.0055(15) 0.0086(17) 0.0009(17)
O22 0.0401(17) 0.0407(17) 0.0281(15) 0.0018(13) 0.0050(13) -0.0048(14)
O23 0.0376(16) 0.0466(18) 0.0276(14) 0.0049(15) -0.0010(13) -0.0077(16)
O24 0.0356(16) 0.0316(15) 0.0328(15) -0.0022(13) 0.0054(13) -0.0054(13)
O25 0.0444(18) 0.0415(17) 0.0319(15) 0.0055(15) 0.0035(14) -0.0010(16)
O26 0.0312(14) 0.0307(14) 0.0364(15) -0.0007(11) 0.0040(14) -0.0026(13)
O27 0.071(3) 0.0365(19) 0.047(2) 0.0057(16) 0.021(2) -0.0045(18)
O28 0.072(3) 0.081(3) 0.120(4) -0.044(3) -0.053(3) 0.030(2)
O29 0.084(4) 0.068(3) 0.074(3) 0.021(2) 0.004(3) 0.000(3)
O30 0.094(4) 0.092(4) 0.065(3) -0.009(3) 0.000(3) 0.009(3)
O31 0.071(3) 0.081(3) 0.095(4) -0.012(3) -0.001(3) 0.009(3)
O32 0.120(5) 0.213(7) 0.171(6) -0.056(5) -0.029(5) -0.015(5)
O33 0.074(6) 0.102(8) 0.082(7) -0.008(6) -0.003(6) -0.018(6)
O34 0.117(11) 0.066(7) 0.149(12) -0.001(7) 0.014(9) 0.030(7)
O35 0.051(2) 0.043(2) 0.057(2) 0.0031(17) 0.0097(19) 0.0007(18)
O36 0.060(3) 0.050(2) 0.085(3) 0.000(2) 0.002(3) -0.008(2)
O37 0.068(3) 0.070(3) 0.136(5) -0.037(3) 0.042(3) -0.024(3)
O38 0.108(4) 0.158(5) 0.090(4) 0.030(4) -0.010(3) -0.064(4)
O39 0.137(7) 0.112(6) 0.166(7) -0.008(5) 0.002(6) -0.005(5)
O40 0.131(5) 0.140(6) 0.132(5) 0.021(5) 0.003(5) 0.006(5)
O41 0.045(2) 0.068(3) 0.097(4) -0.014(3) 0.005(2) 0.004(2)
O42 0.140(5) 0.093(4) 0.118(4) -0.041(4) 0.054(4) -0.036(4)
O43 0.096(4) 0.196(7) 0.074(3) 0.045(4) 0.009(3) 0.008(5)
O44 0.117(5) 0.116(5) 0.088(4) -0.015(4) 0.001(4) -0.018(4)
O45 0.069(5) 0.113(7) 0.056(5) 0.029(5) -0.007(4) -0.047(5)
O46 0.108(8) 0.169(9) 0.111(8) 0.048(7) 0.008(7) 0.015(8)
N1 0.0365(18) 0.0282(16) 0.0277(16) -0.0011(13) 0.0048(17) 0.0007(17)
N2 0.043(2) 0.0320(19) 0.0287(18) 0.0024(15) -0.0009(16) 0.0000(17)
N3 0.060(3) 0.0353(19) 0.0283(18) 0.0009(15) 0.003(2) -0.003(2)
N4 0.052(3) 0.0307(19) 0.034(2) -0.0031(16) 0.0079(18) -0.0047(17)
N5 0.046(2) 0.040(2) 0.0232(17) 0.0025(15) 0.0066(16) 0.0107(18)
N6 0.037(2) 0.045(2) 0.0313(19) -0.0061(17) 0.0028(16) 0.0006(18)
N7 0.041(2) 0.038(2) 0.0301(18) -0.0025(16) 0.0017(16) 0.0015(17)
N8 0.050(2) 0.037(2) 0.0270(18) -0.0018(16) -0.0031(17) -0.0026(19)
N9 0.0277(17) 0.038(2) 0.0307(18) -0.0031(15) 0.0033(14) 0.0018(15)
N10 0.036(2) 0.0333(19) 0.0268(18) -0.0061(15) 0.0018(15) 0.0010(16)
N11 0.0283(18) 0.0407(19) 0.0319(19) -0.0020(16) 0.0014(15) -0.0012(15)
N12 0.0333(18) 0.0374(19) 0.0357(19) 0.0004(18) 0.0047(18) 0.0025(15)
N13 0.029(2) 0.041(2) 0.0278(17) 0.0016(15) 0.0016(14) -0.0021(15)
N14 0.0356(19) 0.0304(18) 0.0277(18) -0.0022(14) 0.0004(15) -0.0024(15)
N15 0.0315(19) 0.042(2) 0.0293(18) 0.0002(16) -0.0017(15) -0.0061(16)
N16 0.0301(18) 0.039(2) 0.0280(18) 0.0015(15) 0.0012(15) 0.0002(16)
N17 0.0357(19) 0.0277(17) 0.0252(16) -0.0019(14) 0.0019(14) -0.0026(15)
N18 0.0295(17) 0.0324(19) 0.0270(17) -0.0022(14) 0.0050(14) 0.0012(15)
N19 0.040(2) 0.0280(18) 0.0297(18) -0.0063(15) 0.0056(16) -0.0059(16)
N20 0.039(2) 0.0344(18) 0.0211(16) -0.0042(14) 0.0006(15) -0.0053(16)
N21 0.0282(17) 0.0265(18) 0.0332(18) -0.0015(14) 0.0015(14) -0.0021(14)
N22 0.0307(18) 0.0258(17) 0.0326(18) 0.0004(14) 0.0022(15) -0.0008(15)
N23 0.040(2) 0.032(2) 0.035(2) 0.0020(16) 0.0050(17) -0.0061(17)
N24 0.044(2) 0.0291(19) 0.039(2) -0.0024(16) 0.0163(18) -0.0027(17)
C1 0.043(2) 0.037(2) 0.029(2) 0.004(2) -0.0021(17) 0.007(2)
C2 0.041(2) 0.028(2) 0.0258(19) -0.0011(17) -0.0003(17) 0.0027(19)
C3 0.046(3) 0.042(3) 0.023(2) -0.0010(18) 0.0038(18) 0.006(2)
C4 0.044(3) 0.044(3) 0.029(2) 0.0016(19) 0.005(2) -0.001(2)
C5 0.038(2) 0.024(2) 0.034(2) -0.0005(16) -0.0035(18) -0.0005(17)
C6 0.044(2) 0.028(2) 0.0237(18) 0.0017(17) -0.0031(17) -0.0010(19)
C7 0.040(2) 0.0272(18) 0.029(2) 0.0026(18) -0.0042(17) -0.004(2)
C8 0.050(3) 0.050(3) 0.025(2) 0.001(2) 0.011(2) 0.010(2)
C9 0.029(2) 0.047(2) 0.025(2) 0.0012(17) 0.0038(16) 0.0055(18)
C10 0.0244(18) 0.047(2) 0.035(2) 0.004(2) -0.0024(18) -0.0031(18)
C11 0.029(2) 0.033(2) 0.038(2) 0.003(2) -0.001(2) -0.0007(17)
C12 0.026(2) 0.048(3) 0.027(2) -0.0006(19) 0.0018(17) 0.0016(19)
C13 0.028(2) 0.067(4) 0.062(3) -0.025(3) -0.002(2) 0.000(2)
C14 0.039(2) 0.051(3) 0.063(3) -0.024(3) 0.005(2) 0.004(3)
C15 0.039(2) 0.035(2) 0.0240(19) -0.0029(17) 0.0022(18) 0.0097(19)
C16 0.048(3) 0.0250(19) 0.031(2) -0.0025(16) 0.0040(19) 0.0031(18)
C17 0.052(3) 0.031(2) 0.027(2) -0.0005(17) 0.004(2) 0.009(2)
C18 0.062(3) 0.029(2) 0.031(2) 0.0021(17) 0.010(2) -0.012(2)
C19 0.042(3) 0.039(2) 0.030(2) -0.0027(19) 0.0047(19) 0.014(2)
C20 0.074(4) 0.032(2) 0.034(2) 0.008(2) 0.000(3) -0.004(2)
C21 0.028(2) 0.043(2) 0.031(2) -0.0012(19) -0.0012(17) 0.0112(19)
C22 0.047(3) 0.045(3) 0.027(2) 0.0094(19) -0.001(2) 0.015(2)
C23 0.039(2) 0.048(3) 0.025(2) -0.0012(19) -0.0025(18) 0.012(2)
C24 0.049(3) 0.040(3) 0.034(2) 0.007(2) -0.002(2) 0.003(2)
C25 0.025(2) 0.049(3) 0.040(3) -0.005(2) -0.0011(19) 0.001(2)
C26 0.058(3) 0.046(3) 0.029(2) -0.001(2) 0.001(2) 0.012(2)
C27 0.031(2) 0.042(2) 0.027(2) -0.0067(18) -0.0011(17) -0.0022(19)
C28 0.032(2) 0.039(2) 0.0284(19) -0.003(2) -0.0021(16) 0.002(2)
C29 0.031(2) 0.039(2) 0.024(2) -0.0023(17) 0.0002(17) -0.0026(18)
C30 0.037(2) 0.046(2) 0.027(2) 0.0022(18) -0.0015(18) -0.0001(19)
C31 0.031(2) 0.034(2) 0.027(2) -0.0026(17) -0.0007(17) -0.0046(18)
C32 0.035(2) 0.039(2) 0.0248(18) -0.0037(18) 0.0001(18) 0.0011(17)
C33 0.034(2) 0.0257(18) 0.031(2) -0.0008(15) 0.0007(18) -0.0024(17)
C34 0.031(2) 0.035(2) 0.027(2) -0.0049(17) -0.0022(17) -0.0005(18)
C35 0.031(2) 0.030(2) 0.030(2) -0.0037(17) -0.0006(17) -0.0015(17)
C36 0.030(2) 0.037(2) 0.026(2) -0.0038(17) 0.0030(17) 0.0012(18)
C37 0.038(2) 0.0233(19) 0.030(2) 0.0037(16) -0.0045(18) -0.0008(17)
C38 0.030(2) 0.042(2) 0.026(2) -0.0053(17) 0.0043(17) 0.0001(18)
C39 0.0255(19) 0.0264(19) 0.0265(19) 0.0012(15) 0.0004(16) 0.0012(15)
C40 0.0258(19) 0.029(2) 0.0257(19) -0.0023(16) 0.0002(16) 0.0026(16)
C41 0.0248(18) 0.035(2) 0.0223(17) -0.0024(17) 0.0004(14) -0.0010(17)
C42 0.0238(19) 0.036(2) 0.032(2) 0.0010(17) 0.0042(16) -0.0034(17)
C43 0.028(2) 0.037(2) 0.029(2) -0.0011(18) 0.0042(17) 0.0012(18)
C44 0.032(2) 0.034(2) 0.038(2) -0.0072(18) 0.0105(18) -0.0080(18)
C45 0.0284(19) 0.0255(18) 0.0231(18) -0.0025(15) 0.0043(15) -0.0016(16)
C46 0.032(2) 0.032(2) 0.027(2) -0.0030(17) 0.0079(17) -0.0107(18)
C47 0.040(2) 0.025(2) 0.027(2) -0.0062(16) 0.0076(18) -0.0077(18)
C48 0.047(3) 0.030(2) 0.042(3) -0.0048(19) 0.016(2) -0.009(2)
C49 0.034(2) 0.034(2) 0.024(2) -0.0017(17) 0.0054(17) 0.0022(18)
C50 0.048(3) 0.027(2) 0.042(3) 0.0007(19) 0.008(2) -0.006(2)

loop_
_atom_type_symbol
_atom_type_description
_atom_type_scat_dispersion_real
_atom_type_scat_dispersion_imag
_atom_type_scat_source
C C 0.0033 0.0016 'International Tables Vol C Tables 4.2.6.8 and 6.1.1.4'
H H 0.0000 0.0000 'International Tables Vol C Tables 4.2.6.8 and 6.1.1.4'
N N 0.0061 0.0033 'International Tables Vol C Tables 4.2.6.8 and 6.1.1.4'
O O 0.0106 0.0060 'International Tables Vol C Tables 4.2.6.8 and 6.1.1.4'
S S 0.1246 0.1234 'International Tables Vol C Tables 4.2.6.8 and 6.1.1.4'
U U -9.6767 9.6646 'International Tables Vol C Tables 4.2.6.8 and 6.1.1.4'
K K 0.2009 0.2494 'International Tables Vol C Tables 4.2.6.8 and 6.1.1.4'

loop_
_geom_angle_atom_site_label_1
_geom_angle_atom_site_label_2
_geom_angle_atom_site_label_3
_geom_angle
O2 U O1 177.38(17)
O2 U O8 88.30(17)
O1 U O8 94.21(16)
O2 U O3 91.89(14)
O1 U O3 89.52(14)
O8 U O3 73.95(12)
O2 U O13 86.75(14)
O1 U O13 93.23(14)
O8 U O13 73.97(12)
O3 U O13 147.92(13)
O2 U O14 91.04(16)
O1 U O14 86.47(14)
O8 U O14 145.36(12)
O3 U O14 140.66(12)
O13 U O14 71.42(12)
O2 U O15 86.65(15)
O1 U O15 91.67(14)
O8 U O15 145.89(12)
O3 U O15 72.53(12)
O13 U O15 139.20(12)
O14 U O15 68.50(12)
O18 K1 O28 147.12(18)
O18 K1 O29 112.00(14)
O28 K1 O29 90.09(18)
O18 K1 O5 98.70(12)
O28 K1 O5 108.83(17)
O29 K1 O5 81.33(15)
O18 K1 O20 78.65(11)
O28 K1 O20 87.10(15)
O29 K1 O20 70.05(14)
O5 K1 O20 147.37(13)
O18 K1 O16 71.97(11)
O28 K1 O16 96.38(14)
O29 K1 O16 158.82(14)
O5 K1 O16 77.50(12)
O20 K1 O16 130.25(11)
O34 K2 O21 132.3(4)
O34 K2 O23 98.9(3)
O21 K2 O23 72.50(11)
O34 K2 O19 83.0(3)
O21 K2 O19 77.77(12)
O23 K2 O19 141.13(13)
O34 K2 O30 89.0(3)
O21 K2 O30 123.90(15)
O23 K2 O30 63.62(14)
O19 K2 O30 154.86(17)
O34 K2 O33 59.2(4)
O21 K2 O33 74.4(2)
O23 K2 O33 69.3(3)
O19 K2 O33 79.1(3)
O30 K2 O33 116.8(3)
O34 K2 O32 56.3(4)
O21 K2 O32 151.9(2)
O23 K2 O32 135.6(2)
O19 K2 O32 77.3(2)
O30 K2 O32 78.4(2)
O33 K2 O32 113.0(3)
O34 K2 O31 136.8(3)
O21 K2 O31 87.76(14)
O23 K2 O31 110.08(13)
O19 K2 O31 92.93(14)
O30 K2 O31 76.85(16)
O33 K2 O31 161.6(2)
O32 K2 O31 80.8(3)
O5 S1 O6 113.0(2)
O5 S1 O7 113.8(2)
O6 S1 O7 111.2(3)
O5 S1 C5 106.8(2)
O6 S1 C5 105.6(2)
O7 S1 C5 105.7(2)
O11 S2 O12 113.8(2)
O11 S2 O10 111.9(3)
O12 S2 O10 111.6(3)
O11 S2 C12 105.9(3)
O12 S2 C12 106.7(2)
O10 S2 C12 106.3(2)
C1 O3 U 142.4(3)
S1 O5 K1 166.7(2)
C8 O8 U 140.3(3)
U O13 H13A 108.8
U O13 H13B 130.0
H13A O13 H13B 107.3
U O14 H14A 126.5
U O14 H14B 116.9
H14A O14 H14B 113.7
U O15 H15A 107.2
U O15 H15B 125.0
H15A O15 H15B 107.7
C15 O16 K1 141.3(3)
C21 O18 K1 131.0(3)
C24 O19 K2 139.3(4)
C27 O20 K1 145.8(3)
C30 O21 K2 123.7(3)
C36 O23 K2 130.7(3)
K1 O28 H28A 134.8
K1 O28 H28B 123.1
H28A O28 H28B 102.1
K1 O29 H29A 115.6
K1 O29 H29B 121.8
H29A O29 H29B 106.1
H35A O35 H35B 107.2
H36A O36 H36B 108.7
H37A O37 H37B 107.8
H38A O38 H38B 102.1
C15 N1 C49 119.9(4)
C15 N1 C16 111.4(4)
C49 N1 C16 122.4(4)
C15 N2 C19 122.7(4)
C15 N2 C17 111.4(4)
C19 N2 C17 125.2(4)
C18 N3 C20 120.5(4)
C18 N3 C17 111.4(4)
C20 N3 C17 124.0(5)
C18 N4 C16 112.0(4)
C18 N4 C50 122.3(4)
C16 N4 C50 125.6(4)
C21 N5 C19 122.4(4)
C21 N5 C22 112.0(4)
C19 N5 C22 124.6(4)
C21 N6 C23 112.3(4)
C21 N6 C25 122.6(4)
C23 N6 C25 124.9(4)
C24 N7 C26 120.8(4)
C24 N7 C23 111.8(4)
C26 N7 C23 122.5(4)
C24 N8 C22 112.7(4)
C24 N8 C20 122.7(5)
C22 N8 C20 124.4(5)
C27 N9 C25 121.9(4)
C27 N9 C28 111.9(4)
C25 N9 C28 123.6(4)
C27 N10 C31 121.4(4)
C27 N10 C29 111.0(4)
C31 N10 C29 122.8(4)
C30 N11 C29 112.9(4)
C30 N11 C32 123.8(4)
C29 N11 C32 123.2(4)
C30 N12 C26 122.3(4)
C30 N12 C28 111.7(4)
C26 N12 C28 126.1(4)
C33 N13 C31 122.8(4)
C33 N13 C34 111.9(4)
C31 N13 C34 123.2(4)
C33 N14 C35 113.4(4)
C33 N14 C37 122.6(4)
C35 N14 C37 123.9(4)
C36 N15 C38 121.4(4)
C36 N15 C35 112.4(4)
C38 N15 C35 120.5(4)
C36 N16 C32 123.1(4)
C36 N16 C34 112.1(4)
C32 N16 C34 124.7(4)
C39 N17 C37 120.9(4)
C39 N17 C40 112.1(3)
C37 N17 C40 123.4(4)
C39 N18 C43 121.0(4)
C39 N18 C41 112.8(3)
C43 N18 C41 126.2(4)
C42 N19 C41 113.0(3)
C42 N19 C44 121.7(4)
C41 N19 C44 124.2(4)
C42 N20 C38 122.6(4)
C42 N20 C40 112.9(3)
C38 N20 C40 124.2(4)
C45 N21 C43 123.0(4)
C45 N21 C46 112.6(3)
C43 N21 C46 123.8(4)
C45 N22 C49 122.4(4)
C45 N22 C47 111.6(3)
C49 N22 C47 122.7(3)
C48 N23 C50 122.2(4)
C48 N23 C47 112.1(4)
C50 N23 C47 124.1(4)
C48 N24 C44 122.6(4)
C48 N24 C46 112.4(4)
C44 N24 C46 123.9(4)
O4 C1 O3 123.1(4)
O4 C1 C2 120.1(4)
O3 C1 C2 116.8(4)
C7 C2 C3 119.8(4)
C7 C2 C1 120.6(4)
C3 C2 C1 119.5(4)
C4 C3 C2 119.6(4)
C4 C3 H3 120.2
C2 C3 H3 120.2
C5 C4 C3 119.5(5)
C5 C4 H4 120.3
C3 C4 H4 120.3
C4 C5 C6 121.8(4)
C4 C5 S1 118.1(4)
C6 C5 S1 120.0(3)
C7 C6 C5 118.7(4)
C7 C6 H6 120.6
C5 C6 H6 120.6
C6 C7 C2 120.5(4)
C6 C7 H7 119.7
C2 C7 H7 119.7
O8 C8 O9 125.3(5)
O8 C8 C9 116.1(5)
O9 C8 C9 118.7(5)
C10 C9 C14 119.2(4)
C10 C9 C8 120.3(4)
C14 C9 C8 120.5(5)
C9 C10 C11 120.1(4)
C9 C10 H10 120.0
C11 C10 H10 120.0
C12 C11 C10 120.3(4)
C12 C11 H11 119.9
C10 C11 H11 119.9
C11 C12 C13 120.5(4)
C11 C12 S2 119.8(4)
C13 C12 S2 119.6(4)
C14 C13 C12 119.2(5)
C14 C13 H13 120.4
C12 C13 H13 120.4
C13 C14 C9 120.8(5)
C13 C14 H14 119.6
C9 C14 H14 119.6
O16 C15 N1 125.8(4)
O16 C15 N2 125.8(4)
N1 C15 N2 108.3(4)
N4 C16 N1 114.6(4)
N4 C16 C17 103.4(4)
N1 C16 C17 102.5(4)
N4 C16 H16 111.9
N1 C16 H16 111.9
C17 C16 H16 111.9
N2 C17 N3 115.5(4)
N2 C17 C16 103.4(4)
N3 C17 C16 102.3(4)
N2 C17 H17 111.6
N3 C17 H17 111.6
C16 C17 H17 111.6
O17 C18 N3 126.4(5)
O17 C18 N4 125.4(6)
N3 C18 N4 108.2(4)
N2 C19 N5 115.3(4)
N2 C19 H19A 108.5
N5 C19 H19A 108.5
N2 C19 H19B 108.5
N5 C19 H19B 108.5
H19A C19 H19B 107.5
N8 C20 N3 113.7(4)
N8 C20 H20A 108.8
N3 C20 H20A 108.8
N8 C20 H20B 108.8
N3 C20 H20B 108.8
H20A C20 H20B 107.7
O18 C21 N6 125.7(5)
O18 C21 N5 125.6(4)
N6 C21 N5 108.7(4)
N8 C22 N5 115.4(4)
N8 C22 C23 104.2(4)
N5 C22 C23 102.8(4)
N8 C22 H22 111.3
N5 C22 H22 111.3
C23 C22 H22 111.3
N6 C23 N7 113.9(4)
N6 C23 C22 104.0(3)
N7 C23 C22 103.0(4)
N6 C23 H23 111.8
N7 C23 H23 111.8
C22 C23 H23 111.8
O19 C24 N8 127.0(5)
O19 C24 N7 125.0(5)
N8 C24 N7 108.0(5)
N9 C25 N6 114.9(4)
N9 C25 H25A 108.5
N6 C25 H25A 108.5
N9 C25 H25B 108.5
N6 C25 H25B 108.5
H25A C25 H25B 107.5
N12 C26 N7 113.2(4)
N12 C26 H26A 108.9
N7 C26 H26A 108.9
N12 C26 H26B 108.9
N7 C26 H26B 108.9
H26A C26 H26B 107.7
O20 C27 N9 127.3(4)
O20 C27 N10 124.3(4)
N9 C27 N10 108.4(4)
N9 C28 N12 114.4(4)
N9 C28 C29 104.8(4)
N12 C28 C29 103.7(3)
N9 C28 H28 111.2
N12 C28 H28 111.2
C29 C28 H28 111.2
N10 C29 N11 113.5(4)
N10 C29 C28 103.2(3)
N11 C29 C28 103.5(4)
N10 C29 H29 112.0
N11 C29 H29 112.0
C28 C29 H29 112.0
O21 C30 N11 126.6(4)
O21 C30 N12 125.3(5)
N11 C30 N12 108.1(4)
N10 C31 N13 113.4(4)
N10 C31 H31A 108.9
N13 C31 H31A 108.9
N10 C31 H31B 108.9
N13 C31 H31B 108.9
H31A C31 H31B 107.7
N16 C32 N11 114.6(4)
N16 C32 H32A 108.6
N11 C32 H32A 108.6
N16 C32 H32B 108.6
N11 C32 H32B 108.6
H32A C32 H32B 107.6
O22 C33 N14 125.5(4)
O22 C33 N13 125.8(4)
N14 C33 N13 108.7(4)
N16 C34 N13 115.0(4)
N16 C34 C35 104.1(3)
N13 C34 C35 102.1(3)
N16 C34 H34 111.7
N13 C34 H34 111.7
C35 C34 H34 111.7
N14 C35 N15 114.4(4)
N14 C35 C34 102.4(3)
N15 C35 C34 100.7(3)
N14 C35 H35 112.7
N15 C35 H35 112.7
C34 C35 H35 112.7
O23 C36 N15 126.3(4)
O23 C36 N16 125.3(4)
N15 C36 N16 108.5(4)
N17 C37 N14 113.2(3)
N17 C37 H37C 108.9
N14 C37 H37C 108.9
N17 C37 H37D 108.9
N14 C37 H37D 108.9
H37C C37 H37D 107.8
N20 C38 N15 113.8(4)
N20 C38 H38C 108.8
N15 C38 H38C 108.8
N20 C38 H38D 108.8
N15 C38 H38D 108.8
H38C C38 H38D 107.7
O24 C39 N18 127.3(4)
O24 C39 N17 125.2(4)
N18 C39 N17 107.5(3)
N17 C40 N20 113.4(3)
N17 C40 C41 103.7(3)
N20 C40 C41 103.1(3)
N17 C40 H40 112.0
N20 C40 H40 112.0
C41 C40 H40 112.0
N19 C41 N18 114.9(4)
N19 C41 C40 103.4(3)
N18 C41 C40 103.5(3)
N19 C41 H41 111.5
N18 C41 H41 111.5
C40 C41 H41 111.5
O25 C42 N20 126.9(4)
O25 C42 N19 125.7(4)
N20 C42 N19 107.4(4)
N21 C43 N18 113.0(4)
N21 C43 H43A 109.0
N18 C43 H43A 109.0
N21 C43 H43B 109.0
N18 C43 H43B 109.0
H43A C43 H43B 107.8
N24 C44 N19 112.4(4)
N24 C44 H44A 109.1
N19 C44 H44A 109.1
N24 C44 H44B 109.1
N19 C44 H44B 109.1
H44A C44 H44B 107.9
O26 C45 N21 125.7(4)
O26 C45 N22 126.6(4)
N21 C45 N22 107.7(3)
N24 C46 N21 115.2(4)
N24 C46 C47 102.8(4)
N21 C46 C47 103.2(3)
N24 C46 H46 111.6
N21 C46 H46 111.6
C47 C46 H46 111.6
N22 C47 N23 114.2(4)
N22 C47 C46 104.1(3)
N23 C47 C46 104.0(3)
N22 C47 H47 111.3
N23 C47 H47 111.3
C46 C47 H47 111.3
O27 C48 N23 127.8(5)
O27 C48 N24 124.2(5)
N23 C48 N24 107.9(4)
N22 C49 N1 113.9(3)
N22 C49 H49A 108.8
N1 C49 H49A 108.8
N22 C49 H49B 108.8
N1 C49 H49B 108.8
H49A C49 H49B 107.7
N23 C50 N4 113.5(4)
N23 C50 H50A 108.9
N4 C50 H50A 108.9
N23 C50 H50B 108.9
N4 C50 H50B 108.9
H50A C50 H50B 107.7

loop_
_geom_bond_atom_site_label_1
_geom_bond_atom_site_label_2
_geom_bond_distance
U O2 1.757(4)
U O1 1.765(3)
U O8 2.334(3)
U O3 2.339(3)
U O13 2.405(3)
U O14 2.437(3)
U O15 2.465(3)
K1 O18 2.597(3)
K1 O28 2.622(5)
K1 O29 2.710(5)
K1 O5 2.737(4)
K1 O20 2.764(3)
K1 O16 2.840(4)
K2 O34 2.622(16)
K2 O21 2.661(4)
K2 O23 2.851(4)
K2 O19 2.887(4)
K2 O30 2.902(6)
K2 O33 2.976(12)
K2 O32 2.992(10)
K2 O31 3.124(7)
S1 O5 1.440(4)
S1 O6 1.450(4)
S1 O7 1.455(4)
S1 C5 1.781(5)
S2 O11 1.438(5)
S2 O12 1.442(4)
S2 O10 1.461(5)
S2 C12 1.789(5)
O3 C1 1.275(5)
O4 C1 1.265(6)
O8 C8 1.255(7)
O9 C8 1.265(7)
O13 H13A 0.8472
O13 H13B 0.8692
O14 H14A 0.8690
O14 H14B 0.7963
O15 H15A 0.8341
O15 H15B 1.0037
O16 C15 1.226(6)
O17 C18 1.228(6)
O18 C21 1.224(6)
O19 C24 1.222(6)
O20 C27 1.221(5)
O21 C30 1.221(6)
O22 C33 1.250(5)
O23 C36 1.226(6)
O24 C39 1.208(5)
O25 C42 1.213(5)
O26 C45 1.217(5)
O27 C48 1.216(6)
O28 H28A 0.9918
O28 H28B 0.9610
O29 H29A 0.8647
O29 H29B 0.8977
O35 H35A 0.9587
O35 H35B 0.9744
O36 H36A 0.9495
O36 H36B 0.9111
O37 H37A 0.8575
O37 H37B 0.9859
O38 H38A 0.9634
O38 H38B 0.8069
N1 C15 1.372(6)
N1 C49 1.454(6)
N1 C16 1.457(5)
N2 C15 1.384(6)
N2 C19 1.436(7)
N2 C17 1.442(6)
N3 C18 1.368(8)
N3 C20 1.449(7)
N3 C17 1.466(6)
N4 C18 1.378(6)
N4 C16 1.439(6)
N4 C50 1.452(7)
N5 C21 1.368(6)
N5 C19 1.441(6)
N5 C22 1.471(6)
N6 C21 1.363(6)
N6 C23 1.451(6)
N6 C25 1.451(6)
N7 C24 1.378(7)
N7 C26 1.449(6)
N7 C23 1.462(6)
N8 C24 1.369(7)
N8 C22 1.433(7)
N8 C20 1.439(7)
N9 C27 1.358(6)
N9 C25 1.435(6)
N9 C28 1.439(5)
N10 C27 1.393(6)
N10 C31 1.439(6)
N10 C29 1.453(6)
N11 C30 1.356(6)
N11 C29 1.454(6)
N11 C32 1.460(6)
N12 C30 1.381(6)
N12 C26 1.445(6)
N12 C28 1.461(6)
N13 C33 1.359(6)
N13 C31 1.458(6)
N13 C34 1.468(6)
N14 C33 1.353(6)
N14 C35 1.441(6)
N14 C37 1.456(6)
N15 C36 1.358(6)
N15 C38 1.463(6)
N15 C35 1.475(6)
N16 C36 1.373(6)
N16 C32 1.429(6)
N16 C34 1.433(6)
N17 C39 1.391(5)
N17 C37 1.431(5)
N17 C40 1.445(6)
N18 C39 1.368(5)
N18 C43 1.449(5)
N18 C41 1.450(5)
N19 C42 1.370(6)
N19 C41 1.446(6)
N19 C44 1.465(5)
N20 C42 1.371(6)
N20 C38 1.446(5)
N20 C40 1.451(5)
N21 C45 1.379(5)
N21 C43 1.445(6)
N21 C46 1.447(5)
N22 C45 1.376(5)
N22 C49 1.441(6)
N22 C47 1.450(6)
N23 C48 1.352(6)
N23 C50 1.440(6)
N23 C47 1.455(6)
N24 C48 1.382(7)
N24 C44 1.441(6)
N24 C46 1.443(6)
C1 C2 1.495(6)
C2 C7 1.390(6)
C2 C3 1.408(7)
C3 C4 1.386(7)
C3 H3 0.9300
C4 C5 1.379(6)
C4 H4 0.9300
C5 C6 1.394(7)
C6 C7 1.385(6)
C6 H6 0.9300
C7 H7 0.9300
C8 C9 1.494(7)
C9 C10 1.380(7)
C9 C14 1.405(7)
C10 C11 1.389(6)
C10 H10 0.9300
C11 C12 1.372(6)
C11 H11 0.9300
C12 C13 1.394(8)
C13 C14 1.375(8)
C13 H13 0.9300
C14 H14 0.9300
C16 C17 1.545(7)
C16 H16 0.9800
C17 H17 0.9800
C19 H19A 0.9700
C19 H19B 0.9700
C20 H20A 0.9700
C20 H20B 0.9700
C22 C23 1.541(7)
C22 H22 0.9800
C23 H23 0.9800
C25 H25A 0.9700
C25 H25B 0.9700
C26 H26A 0.9700
C26 H26B 0.9700
C28 C29 1.529(6)
C28 H28 0.9800
C29 H29 0.9800
C31 H31A 0.9700
C31 H31B 0.9700
C32 H32A 0.9700
C32 H32B 0.9700
C34 C35 1.568(6)
C34 H34 0.9800
C35 H35 0.9800
C37 H37C 0.9700
C37 H37D 0.9700
C38 H38C 0.9700
C38 H38D 0.9700
C40 C41 1.545(6)
C40 H40 0.9800
C41 H41 0.9800
C43 H43A 0.9700
C43 H43B 0.9700
C44 H44A 0.9700
C44 H44B 0.9700
C46 C47 1.533(6)
C46 H46 0.9800
C47 H47 0.9800
C49 H49A 0.9700
C49 H49B 0.9700
C50 H50A 0.9700
C50 H50B 0.9700

loop_
_geom_hbond_atom_site_label_D
_geom_hbond_atom_site_label_H
_geom_hbond_atom_site_label_A
_geom_hbond_distance_DH
_geom_hbond_distance_HA
_geom_hbond_distance_DA
_geom_hbond_angle_DHA
_geom_hbond_site_symmetry_A
O13 H13A O12 0.85 2.20 2.739(5) 121.8 4_466
O13 H13B O30 0.87 1.73 2.594(7) 170.3 2_674
O14 H14A O23 0.87 1.92 2.779(4) 167.9 2_674
O14 H14B O41 0.80 1.95 2.685(6) 153.9 .
O15 H15A O4 0.83 1.83 2.639(5) 163.5 .
O15 H15B O11 1.00 1.83 2.832(6) 176.8 1_455
O28 H28A O22 0.99 2.04 2.908(6) 145.3 .
O28 H28B O26 0.96 2.03 2.805(6) 136.2 .
O29 H29A O36 0.86 1.87 2.716(7) 165.5 .
O29 H29B O43 0.90 2.17 3.036(10) 162.7 .
O35 H35A O6 0.96 1.85 2.806(6) 176.3 .
O35 H35B O16 0.97 1.94 2.839(5) 151.7 .
O36 H36A O7 0.95 1.87 2.782(6) 159.2 .
O36 H36B O35 0.91 1.80 2.676(6) 159.8 3_856
O37 H37A O9 0.86 1.99 2.677(6) 136.6 3_746
O37 H37B O44 0.99 1.80 2.688(10) 148.3 2_775
O38 H38A O40 0.96 1.83 2.636(12) 139.9 .
